data_7002948
loop_
_publ_author_name
'Kouroulis, K. N.'
'Hadjikakou, S. K.'
'Kourkoumelis, N.'
'Kubicki, M.'
'Male, L.'
'Hursthouse, M.'
'Skoulika, S.'
'Metsios, A. K.'
'Tyurin, V. Y.'
'Dolganov, A. V.'
'Milaeva, E. R.'
'Hadjiliadis, N.'

_publ_section_title
;
 Synthesis, structural characterization and in vitro cytotoxicity of
 new Au(III) and Au(I) complexes with thioamides
;
_journal_coden_ASTM DTARAF
_journal_issue 47
_journal_name_full 'Dalton Transactions'
_journal_page_first 10446
_journal_page_last 10456
_journal_paper_doi 10.1039/b909587j
_journal_year 2009
_chemical_formula_sum 'C21 H19 Au N P S2'
_chemical_formula_weight 577.43
_space_group_IT_number 2
_symmetry_cell_setting triclinic
_symmetry_space_group_name_Hall '-P 1'
_symmetry_space_group_name_H-M 'P -1'
_atom_sites_solution_hydrogens geom
_atom_sites_solution_primary direct
_atom_sites_solution_secondary difmap
_audit_creation_method SHELXL-97
_cell_angle_alpha 87.140(10)
_cell_angle_beta 87.720(10)
_cell_angle_gamma 75.210(10)
_cell_formula_units_Z 2
_cell_length_a 8.8350(10)
_cell_length_b 10.9260(10)
_cell_length_c 11.426(2)
_cell_measurement_reflns_used 36
_cell_measurement_temperature 293(2)
_cell_measurement_theta_max 12.507
_cell_measurement_theta_min 1.9465
_cell_volume 1064.7(2)
_computing_cell_refinement XSCANS
_computing_data_collection XSCANS
_computing_data_reduction XSCANS
_computing_structure_refinement 'SHELXL-97 (Sheldrick, 1997)'
_computing_structure_solution 'SHELXL-97 (Sheldrick, 1990)'
_diffrn_ambient_temperature 293(2)
_diffrn_measured_fraction_theta_full 0.996
_diffrn_measured_fraction_theta_max 0.996
_diffrn_measurement_device_type P4
_diffrn_measurement_method scintilation
_diffrn_radiation_monochromator graphite
_diffrn_radiation_source 'fine-focus sealed tube'
_diffrn_radiation_type MoK\a
_diffrn_radiation_wavelength 0.71073
_diffrn_reflns_av_R_equivalents 0.0354
_diffrn_reflns_av_sigmaI/netI 0.0356
_diffrn_reflns_limit_h_max 10
_diffrn_reflns_limit_h_min -1
_diffrn_reflns_limit_k_max 12
_diffrn_reflns_limit_k_min -12
_diffrn_reflns_limit_l_max 13
_diffrn_reflns_limit_l_min -13
_diffrn_reflns_number 4546
_diffrn_reflns_theta_full 25.00
_diffrn_reflns_theta_max 25.00
_diffrn_reflns_theta_min 1.79
_diffrn_standards_decay_% 0
_diffrn_standards_interval_count 100
_diffrn_standards_number 2
_exptl_absorpt_coefficient_mu 7.185
_exptl_absorpt_correction_T_max 0.663
_exptl_absorpt_correction_T_min 0.194
_exptl_absorpt_correction_type empirical
_exptl_crystal_colour colorless
_exptl_crystal_density_diffrn 1.801
_exptl_crystal_density_method 'not measured'
_exptl_crystal_description prismatic
_exptl_crystal_F_000 556
_exptl_crystal_size_max 0.45
_exptl_crystal_size_mid 0.40
_exptl_crystal_size_min 0.20
_refine_diff_density_max 1.429
_refine_diff_density_min -1.753
_refine_diff_density_rms 0.144
_refine_ls_extinction_method none
_refine_ls_goodness_of_fit_ref 1.067
_refine_ls_hydrogen_treatment riding
_refine_ls_matrix_type fullcycle
_refine_ls_number_parameters 235
_refine_ls_number_reflns 3750
_refine_ls_number_restraints 0
_refine_ls_restrained_S_all 1.067
_refine_ls_R_factor_all 0.0386
_refine_ls_R_factor_gt 0.0352
_refine_ls_shift/su_max 0.006
_refine_ls_shift/su_mean 0.001
_refine_ls_structure_factor_coef Fsqd
_refine_ls_weighting_details 'calc w=1/[\s^2^(Fo^2^)+(0.0621P)^2^+1.5745P] where P=(Fo^2^+2Fc^2^)/3'
_refine_ls_weighting_scheme calc
_refine_ls_wR_factor_gt 0.0971
_refine_ls_wR_factor_ref 0.0995
_reflns_number_gt 3470
_reflns_number_total 3750
_reflns_threshold_expression >2sigma(I)
_cod_data_source_file B909587J.txt
_cod_data_source_block 56pph3
_cod_original_sg_symbol_H-M P-1
_cod_database_code 7002948

loop_
_symmetry_equiv_pos_as_xyz
'x, y, z'
'-x, -y, -z'

loop_
_atom_site_label
_atom_site_type_symbol
_atom_site_fract_x
_atom_site_fract_y
_atom_site_fract_z
_atom_site_U_iso_or_equiv
_atom_site_adp_type
_atom_site_occupancy
_atom_site_symmetry_multiplicity
_atom_site_calc_flag
_atom_site_refinement_flags
_atom_site_disorder_assembly
_atom_site_disorder_group
C1 C 0.6652(7) -0.0788(6) 0.2409(6) 0.0497(14) Uani 1 1 d . . .
C2 C 0.8218(9) -0.1383(8) 0.2603(8) 0.068(2) Uani 1 1 d . . .
H2 H 0.8876 -0.0925 0.2878 0.081 Uiso 1 1 calc R . .
C3 C 0.8794(9) -0.2650(8) 0.2389(8) 0.076(2) Uani 1 1 d . . .
H3 H 0.9838 -0.3048 0.2526 0.091 Uiso 1 1 calc R . .
C4 C 0.7838(11) -0.3321(8) 0.1975(9) 0.084(3) Uani 1 1 d . . .
H4 H 0.8241 -0.4166 0.1796 0.101 Uiso 1 1 calc R . .
C5 C 0.6286(11) -0.2755(9) 0.1824(10) 0.086(3) Uani 1 1 d . . .
H5 H 0.5626 -0.3230 0.1584 0.103 Uiso 1 1 calc R . .
C6 C 0.5694(9) -0.1497(8) 0.2021(8) 0.070(2) Uani 1 1 d . . .
H6 H 0.4643 -0.1116 0.1894 0.084 Uiso 1 1 calc R . .
C7 C 0.3839(7) 0.1260(6) 0.2589(6) 0.0501(14) Uani 1 1 d . . .
C8 C 0.3100(9) 0.1613(9) 0.1525(8) 0.073(2) Uani 1 1 d . . .
H8 H 0.3678 0.1660 0.0834 0.087 Uiso 1 1 calc R . .
C9 C 0.1444(10) 0.1898(11) 0.1524(10) 0.089(3) Uani 1 1 d . . .
H9 H 0.0921 0.2155 0.0828 0.107 Uiso 1 1 calc R . .
C10 C 0.0603(10) 0.1795(9) 0.2552(10) 0.084(3) Uani 1 1 d . . .
H10 H -0.0482 0.1956 0.2541 0.101 Uiso 1 1 calc R . .
C11 C 0.1359(9) 0.1457(8) 0.3591(9) 0.073(2) Uani 1 1 d . . .
H11 H 0.0787 0.1414 0.4286 0.087 Uiso 1 1 calc R . .
C12 C 0.2972(8) 0.1182(6) 0.3599(7) 0.0602(17) Uani 1 1 d . . .
H12 H 0.3481 0.0938 0.4302 0.072 Uiso 1 1 calc R . .
C13 C 0.6598(8) 0.1714(7) 0.1386(6) 0.0525(15) Uani 1 1 d . . .
C14 C 0.7340(9) 0.1089(8) 0.0441(7) 0.0668(18) Uani 1 1 d . . .
H14 H 0.7537 0.0211 0.0434 0.080 Uiso 1 1 calc R . .
C15 C 0.7805(11) 0.1761(11) -0.0514(7) 0.082(3) Uani 1 1 d . . .
H15 H 0.8310 0.1335 -0.1161 0.098 Uiso 1 1 calc R . .
C16 C 0.7514(11) 0.3061(11) -0.0497(8) 0.086(3) Uani 1 1 d . . .
H16 H 0.7822 0.3517 -0.1131 0.103 Uiso 1 1 calc R . .
C17 C 0.6773(12) 0.3672(10) 0.0457(9) 0.083(3) Uani 1 1 d . . .
H17 H 0.6557 0.4551 0.0460 0.100 Uiso 1 1 calc R . .
C18 C 0.6336(10) 0.3012(7) 0.1418(7) 0.0671(19) Uani 1 1 d . . .
H18 H 0.5871 0.3436 0.2078 0.081 Uiso 1 1 calc R . .
Au1 Au 0.68043(3) 0.14513(2) 0.433749(19) 0.04792(12) Uani 1 1 d . . .
S1 S 0.7707(3) 0.19767(17) 0.60494(16) 0.0613(4) Uani 1 1 d . . .
S2 S 0.7406(4) 0.4318(2) 0.44295(19) 0.0923(8) Uani 1 1 d . . .
P1 P 0.59515(18) 0.08862(16) 0.26611(15) 0.0463(3) Uani 1 1 d . . .
N1 N 0.7579(10) 0.4291(6) 0.6689(6) 0.0746(19) Uani 1 1 d . . .
C19 C 0.7535(8) 0.3599(6) 0.5840(6) 0.0495(14) Uani 1 1 d . . .
C21 C 0.7583(15) 0.5577(8) 0.6302(9) 0.092(3) Uani 1 1 d . . .
H21A H 0.8603 0.5714 0.6434 0.110 Uiso 1 1 calc R . .
H21B H 0.6814 0.6168 0.6766 0.110 Uiso 1 1 calc R . .
C20 C 0.7220(16) 0.5834(8) 0.5040(9) 0.097(3) Uani 1 1 d . . .
H20A H 0.7949 0.6262 0.4650 0.117 Uiso 1 1 calc R . .
H20B H 0.6165 0.6365 0.4951 0.117 Uiso 1 1 calc R . .

loop_
_atom_site_aniso_label
_atom_site_aniso_U_11
_atom_site_aniso_U_22
_atom_site_aniso_U_33
_atom_site_aniso_U_23
_atom_site_aniso_U_13
_atom_site_aniso_U_12
C1 0.036(3) 0.053(4) 0.055(3) -0.012(3) 0.001(3) -0.001(3)
C2 0.046(4) 0.069(5) 0.083(5) 0.000(4) -0.008(4) -0.004(3)
C3 0.047(4) 0.071(5) 0.095(6) -0.001(4) -0.001(4) 0.009(4)
C4 0.082(6) 0.058(5) 0.099(7) -0.006(4) -0.010(5) 0.009(4)
C5 0.071(5) 0.065(5) 0.118(8) -0.025(5) -0.020(5) -0.005(4)
C6 0.050(4) 0.059(4) 0.098(6) -0.019(4) -0.013(4) -0.003(3)
C7 0.036(3) 0.044(3) 0.070(4) -0.012(3) 0.006(3) -0.008(2)
C8 0.046(4) 0.089(6) 0.076(5) -0.023(4) -0.009(3) -0.001(4)
C9 0.047(4) 0.113(7) 0.101(7) -0.036(6) -0.024(4) 0.002(4)
C10 0.043(4) 0.079(6) 0.128(8) -0.026(5) 0.011(5) -0.011(4)
C11 0.044(4) 0.066(5) 0.104(6) 0.002(4) 0.021(4) -0.012(3)
C12 0.052(4) 0.045(4) 0.081(5) 0.004(3) 0.011(3) -0.010(3)
C13 0.044(3) 0.070(4) 0.043(3) 0.002(3) -0.004(3) -0.015(3)
C14 0.063(4) 0.075(5) 0.063(4) -0.005(4) 0.002(3) -0.019(4)
C15 0.072(5) 0.125(8) 0.049(4) 0.003(4) 0.012(4) -0.031(5)
C16 0.079(6) 0.113(8) 0.067(5) 0.028(5) -0.005(4) -0.030(5)
C17 0.085(6) 0.076(6) 0.087(6) 0.024(5) -0.009(5) -0.023(5)
C18 0.072(5) 0.061(4) 0.065(4) 0.006(3) -0.004(4) -0.014(4)
Au1 0.04641(17) 0.05099(17) 0.04737(16) -0.00189(10) -0.00112(10) -0.01425(11)
S1 0.0830(13) 0.0505(9) 0.0528(9) 0.0042(7) -0.0159(8) -0.0201(9)
S2 0.161(3) 0.0593(12) 0.0563(11) 0.0054(9) -0.0008(13) -0.0298(14)
P1 0.0362(8) 0.0522(9) 0.0498(8) -0.0057(7) 0.0016(6) -0.0098(7)
N1 0.106(6) 0.052(3) 0.062(4) -0.003(3) -0.008(4) -0.013(3)
C19 0.044(3) 0.050(3) 0.051(3) -0.003(3) 0.000(3) -0.007(3)
C21 0.133(9) 0.051(5) 0.090(6) -0.006(4) 0.016(6) -0.025(5)
C20 0.148(10) 0.051(5) 0.089(6) 0.010(4) -0.008(6) -0.020(5)

loop_
_atom_type_symbol
_atom_type_description
_atom_type_scat_dispersion_real
_atom_type_scat_dispersion_imag
_atom_type_scat_source
C C 0.0033 0.0016 'International Tables Vol C Tables 4.2.6.8 and 6.1.1.4'
H H 0.0000 0.0000 'International Tables Vol C Tables 4.2.6.8 and 6.1.1.4'
S S 0.1246 0.1234 'International Tables Vol C Tables 4.2.6.8 and 6.1.1.4'
P P 0.1023 0.0942 'International Tables Vol C Tables 4.2.6.8 and 6.1.1.4'
Au Au -2.0133 8.8022 'International Tables Vol C Tables 4.2.6.8 and 6.1.1.4'
N N 0.0061 0.0033 'International Tables Vol C Tables 4.2.6.8 and 6.1.1.4'

loop_
_geom_angle_atom_site_label_1
_geom_angle_atom_site_label_2
_geom_angle_atom_site_label_3
_geom_angle
_geom_angle_site_symmetry_1
_geom_angle_site_symmetry_3
_geom_angle_publ_flag
C6 C1 C2 118.8(7) . . ?
C6 C1 P1 122.5(5) . . ?
C2 C1 P1 118.7(6) . . ?
C3 C2 C1 120.0(8) . . ?
C3 C2 H2 120.0 . . ?
C1 C2 H2 120.0 . . ?
C4 C3 C2 120.2(7) . . ?
C4 C3 H3 119.9 . . ?
C2 C3 H3 119.9 . . ?
C5 C4 C3 120.0(8) . . ?
C5 C4 H4 120.0 . . ?
C3 C4 H4 120.0 . . ?
C6 C5 C4 120.6(9) . . ?
C6 C5 H5 119.7 . . ?
C4 C5 H5 119.7 . . ?
C5 C6 C1 120.3(7) . . ?
C5 C6 H6 119.8 . . ?
C1 C6 H6 119.8 . . ?
C12 C7 C8 120.3(6) . . ?
C12 C7 P1 118.9(6) . . ?
C8 C7 P1 120.8(5) . . ?
C7 C8 C9 118.2(9) . . ?
C7 C8 H8 120.9 . . ?
C9 C8 H8 120.9 . . ?
C10 C9 C8 120.2(9) . . ?
C10 C9 H9 119.9 . . ?
C8 C9 H9 119.9 . . ?
C11 C10 C9 120.4(8) . . ?
C11 C10 H10 119.8 . . ?
C9 C10 H10 119.8 . . ?
C10 C11 C12 119.7(8) . . ?
C10 C11 H11 120.2 . . ?
C12 C11 H11 120.2 . . ?
C7 C12 C11 121.2(8) . . ?
C7 C12 H12 119.4 . . ?
C11 C12 H12 119.4 . . ?
C14 C13 C18 120.4(7) . . ?
C14 C13 P1 122.1(6) . . ?
C18 C13 P1 117.5(5) . . ?
C13 C14 C15 120.1(8) . . ?
C13 C14 H14 120.0 . . ?
C15 C14 H14 120.0 . . ?
C16 C15 C14 119.7(9) . . ?
C16 C15 H15 120.1 . . ?
C14 C15 H15 120.1 . . ?
C17 C16 C15 119.5(8) . . ?
C17 C16 H16 120.3 . . ?
C15 C16 H16 120.3 . . ?
C16 C17 C18 121.2(9) . . ?
C16 C17 H17 119.4 . . ?
C18 C17 H17 119.4 . . ?
C13 C18 C17 119.1(8) . . ?
C13 C18 H18 120.5 . . ?
C17 C18 H18 120.5 . . ?
P1 Au1 S1 178.62(6) . . ?
C19 S1 Au1 103.2(2) . . ?
C19 S2 C20 90.3(4) . . ?
C7 P1 C1 106.3(3) . . ?
C7 P1 C13 105.3(3) . . ?
C1 P1 C13 106.3(3) . . ?
C7 P1 Au1 113.6(2) . . ?
C1 P1 Au1 113.3(2) . . ?
C13 P1 Au1 111.3(2) . . ?
C19 N1 C21 112.3(7) . . ?
N1 C19 S1 121.6(6) . . ?
N1 C19 S2 117.3(6) . . ?
S1 C19 S2 121.0(4) . . ?
N1 C21 C20 112.2(8) . . ?
N1 C21 H21A 109.2 . . ?
C20 C21 H21A 109.2 . . ?
N1 C21 H21B 109.2 . . ?
C20 C21 H21B 109.2 . . ?
H21A C21 H21B 107.9 . . ?
C21 C20 S2 106.1(6) . . ?
C21 C20 H20A 110.5 . . ?
S2 C20 H20A 110.5 . . ?
C21 C20 H20B 110.5 . . ?
S2 C20 H20B 110.5 . . ?
H20A C20 H20B 108.7 . . ?

loop_
_geom_bond_atom_site_label_1
_geom_bond_atom_site_label_2
_geom_bond_distance
_geom_bond_site_symmetry_2
_geom_bond_publ_flag
C1 C6 1.382(10) . ?
C1 C2 1.392(9) . ?
C1 P1 1.809(7) . ?
C2 C3 1.379(12) . ?
C2 H2 0.9300 . ?
C3 C4 1.363(13) . ?
C3 H3 0.9300 . ?
C4 C5 1.367(13) . ?
C4 H4 0.9300 . ?
C5 C6 1.367(12) . ?
C5 H5 0.9300 . ?
C6 H6 0.9300 . ?
C7 C12 1.371(10) . ?
C7 C8 1.393(11) . ?
C7 P1 1.810(6) . ?
C8 C9 1.416(11) . ?
C8 H8 0.9300 . ?
C9 C10 1.379(15) . ?
C9 H9 0.9300 . ?
C10 C11 1.374(14) . ?
C10 H10 0.9300 . ?
C11 C12 1.379(10) . ?
C11 H11 0.9300 . ?
C12 H12 0.9300 . ?
C13 C14 1.361(10) . ?
C13 C18 1.379(10) . ?
C13 P1 1.826(7) . ?
C14 C15 1.392(11) . ?
C14 H14 0.9300 . ?
C15 C16 1.379(14) . ?
C15 H15 0.9300 . ?
C16 C17 1.361(14) . ?
C16 H16 0.9300 . ?
C17 C18 1.381(12) . ?
C17 H17 0.9300 . ?
C18 H18 0.9300 . ?
Au1 P1 2.2557(17) . ?
Au1 S1 2.2937(18) . ?
S1 C19 1.745(7) . ?
S2 C19 1.752(7) . ?
S2 C20 1.796(10) . ?
N1 C19 1.267(9) . ?
N1 C21 1.452(11) . ?
C21 C20 1.487(14) . ?
C21 H21A 0.9700 . ?
C21 H21B 0.9700 . ?
C20 H20A 0.9700 . ?
C20 H20B 0.9700 . ?

loop_
_geom_torsion_atom_site_label_1
_geom_torsion_atom_site_label_2
_geom_torsion_atom_site_label_3
_geom_torsion_atom_site_label_4
_geom_torsion
_geom_torsion_site_symmetry_1
_geom_torsion_site_symmetry_2
_geom_torsion_site_symmetry_3
_geom_torsion_site_symmetry_4
_geom_torsion_publ_flag
C6 C1 C2 C3 1.2(13) . . . . ?
P1 C1 C2 C3 -178.3(7) . . . . ?
C1 C2 C3 C4 0.6(14) . . . . ?
C2 C3 C4 C5 -3.0(16) . . . . ?
C3 C4 C5 C6 3.6(17) . . . . ?
C4 C5 C6 C1 -1.8(16) . . . . ?
C2 C1 C6 C5 -0.6(14) . . . . ?
P1 C1 C6 C5 178.8(8) . . . . ?
C12 C7 C8 C9 0.7(12) . . . . ?
P1 C7 C8 C9 -179.8(7) . . . . ?
C7 C8 C9 C10 -1.5(14) . . . . ?
C8 C9 C10 C11 2.2(15) . . . . ?
C9 C10 C11 C12 -2.0(14) . . . . ?
C8 C7 C12 C11 -0.5(11) . . . . ?
P1 C7 C12 C11 179.9(6) . . . . ?
C10 C11 C12 C7 1.2(12) . . . . ?
C18 C13 C14 C15 -1.7(12) . . . . ?
P1 C13 C14 C15 179.7(6) . . . . ?
C13 C14 C15 C16 0.2(13) . . . . ?
C14 C15 C16 C17 0.0(14) . . . . ?
C15 C16 C17 C18 1.4(15) . . . . ?
C14 C13 C18 C17 2.9(12) . . . . ?
P1 C13 C18 C17 -178.4(7) . . . . ?
C16 C17 C18 C13 -2.8(14) . . . . ?
P1 Au1 S1 C19 155(2) . . . . ?
C12 C7 P1 C1 91.0(6) . . . . ?
C8 C7 P1 C1 -88.6(7) . . . . ?
C12 C7 P1 C13 -156.4(5) . . . . ?
C8 C7 P1 C13 24.0(7) . . . . ?
C12 C7 P1 Au1 -34.4(6) . . . . ?
C8 C7 P1 Au1 146.1(6) . . . . ?
C6 C1 P1 C7 10.9(8) . . . . ?
C2 C1 P1 C7 -169.7(6) . . . . ?
C6 C1 P1 C13 -101.0(7) . . . . ?
C2 C1 P1 C13 78.4(7) . . . . ?
C6 C1 P1 Au1 136.4(6) . . . . ?
C2 C1 P1 Au1 -44.1(7) . . . . ?
C14 C13 P1 C7 -107.8(6) . . . . ?
C18 C13 P1 C7 73.5(6) . . . . ?
C14 C13 P1 C1 4.8(7) . . . . ?
C18 C13 P1 C1 -173.9(5) . . . . ?
C14 C13 P1 Au1 128.6(6) . . . . ?
C18 C13 P1 Au1 -50.1(6) . . . . ?
S1 Au1 P1 C7 125(3) . . . . ?
S1 Au1 P1 C1 4(3) . . . . ?
S1 Au1 P1 C13 -116(3) . . . . ?
C21 N1 C19 S1 173.8(7) . . . . ?
C21 N1 C19 S2 -2.6(11) . . . . ?
Au1 S1 C19 N1 163.5(6) . . . . ?
Au1 S1 C19 S2 -20.2(5) . . . . ?
C20 S2 C19 N1 -5.1(8) . . . . ?
C20 S2 C19 S1 178.4(6) . . . . ?
C19 N1 C21 C20 11.2(14) . . . . ?
N1 C21 C20 S2 -14.1(13) . . . . ?
C19 S2 C20 C21 10.5(9) . . . . ?
